data_7702549
loop_
_publ_author_name
'Aragoni, M. Carla'
'Arca, Massimiliano'
'Demartin, Francesco'
'Devillanova, Francesco A.'
'Graiff, Claudia'
'Isaia, Francesco'
'Lippolis, Vito'
'Tiripicchio, Antonio'
'Verani, Gaetano'

_publ_section_title
;
 Reactivity of phosphonodithioato NiII complexes: solution equilibria,
 solid state studies and theoretical calculations on the adduct formation
 with some pyridine derivatives&#x2020;
;
_journal_issue 18
_journal_name_full 'Journal of the Chemical Society, Dalton Transactions'
_journal_page_first 2671
_journal_paper_doi 10.1039/b100991p
_journal_year 2001
_chemical_formula_sum 'C26 H32 N4 Ni O4 P2 S4'
_chemical_formula_weight 713.45
_space_group_IT_number 2
_space_group_name_Hall '-P 1'
_space_group_name_H-M_alt 'P -1'
_symmetry_cell_setting triclinic
_symmetry_space_group_name_H-M 'P -1'
_atom_sites_solution_hydrogens geom
_atom_sites_solution_primary direct
_atom_sites_solution_secondary difmap
_audit_creation_method SHELXL-97
_cell_angle_alpha 85.410(4)
_cell_angle_beta 73.060(5)
_cell_angle_gamma 64.180(3)
_cell_formula_units_Z 1
_cell_length_a 10.266(5)
_cell_length_b 10.992(5)
_cell_length_c 8.302(4)
_cell_measurement_reflns_used 30
_cell_measurement_temperature 293(2)
_cell_volume 805.5(7)
_computing_structure_refinement 'SHELXL-97 (Sheldrick, 1997)'
_computing_structure_solution 'SHELXS-97 (Sheldrick, 1990)'
_diffrn_ambient_temperature 293(2)
_diffrn_measured_fraction_theta_full 0.969
_diffrn_measured_fraction_theta_max 0.969
_diffrn_measurement_device_type 'Enraf Nonius CAD 4'
_diffrn_measurement_method '\q/2\q scan method'
_diffrn_radiation_monochromator graphite
_diffrn_radiation_source 'fine-focus sealed tube'
_diffrn_radiation_type CuK\a
_diffrn_radiation_wavelength 1.54184
_diffrn_reflns_av_R_equivalents 0.0000
_diffrn_reflns_av_sigmaI/netI 0.0427
_diffrn_reflns_limit_h_max 11
_diffrn_reflns_limit_h_min -12
_diffrn_reflns_limit_k_max 13
_diffrn_reflns_limit_k_min -13
_diffrn_reflns_limit_l_max 1
_diffrn_reflns_limit_l_min -10
_diffrn_reflns_number 2964
_diffrn_reflns_theta_full 69.99
_diffrn_reflns_theta_max 69.99
_diffrn_reflns_theta_min 4.48
_diffrn_standards_interval_count 100
_diffrn_standards_number 1
_exptl_absorpt_coefficient_mu 4.552
_exptl_absorpt_correction_T_max 1
_exptl_absorpt_correction_T_min 0.754
_exptl_absorpt_correction_type empirical
_exptl_crystal_colour green
_exptl_crystal_density_diffrn 1.471
_exptl_crystal_density_method 'not measured'
_exptl_crystal_description prismatic
_exptl_crystal_F_000 370
_exptl_crystal_size_max 0.15
_exptl_crystal_size_mid 0.22
_exptl_crystal_size_min 0.12
_refine_diff_density_max 0.412
_refine_diff_density_min -0.297
_refine_diff_density_rms 0.064
_refine_ls_extinction_method none
_refine_ls_goodness_of_fit_ref 0.926
_refine_ls_hydrogen_treatment mixed
_refine_ls_matrix_type full
_refine_ls_number_parameters 251
_refine_ls_number_reflns 2964
_refine_ls_number_restraints 0
_refine_ls_restrained_S_all 0.926
_refine_ls_R_factor_all 0.0578
_refine_ls_R_factor_gt 0.0405
_refine_ls_shift/su_max 0.185
_refine_ls_shift/su_mean 0.009
_refine_ls_structure_factor_coef Fsqd
_refine_ls_weighting_details 'calc w=1/[\s^2^(Fo^2^)+(0.0716P)^2^+0.0000P] where P=(Fo^2^+2Fc^2^)/3'
_refine_ls_weighting_scheme calc
_refine_ls_wR_factor_gt 0.1079
_refine_ls_wR_factor_ref 0.1167
_reflns_number_gt 2149
_reflns_number_total 2964
_reflns_threshold_expression >2sigma(I)
_cod_data_source_file b100991p.txt
_cod_data_source_block g24bh
_cod_depositor_comments
;
The following automatic conversions were performed:

data name '_atom_site_symetry_multiplicity' was replaced with
'_atom_site_symmetry_multiplicity' as specified in the replacement
file
'/home/saulius/struct/COD-crude-data/automatic-downloads/DataCite-retrospective/RSC/depositions/lib/lists/replacement-tags.lst'.

Automatic conversion script
Id: cif_correct_tags 6909 2019-04-08 15:41:33Z antanas 
;
_cod_database_code 7702549

loop_
_symmetry_equiv_pos_as_xyz
'x, y, z'
'-x, -y, -z'

loop_
_atom_site_label
_atom_site_type_symbol
_atom_site_fract_x
_atom_site_fract_y
_atom_site_fract_z
_atom_site_U_iso_or_equiv
_atom_site_adp_type
_atom_site_occupancy
_atom_site_symmetry_multiplicity
_atom_site_calc_flag
_atom_site_refinement_flags
Ni1 Ni 0.5000 0.5000 1.0000 0.0428(2) Uani 1 2 d S
S1 S 0.26335(9) 0.71360(8) 1.08550(10) 0.0474(2) Uani 1 1 d .
S2 S 0.51875(10) 0.60540(9) 0.71874(10) 0.0528(2) Uani 1 1 d .
P1 P 0.32291(10) 0.75236(9) 0.84240(11) 0.0470(2) Uani 1 1 d .
O1 O 0.3256(3) 0.8977(2) 0.8262(3) 0.0610(7) Uani 1 1 d .
O2 O -0.1646(3) 0.8619(3) 0.5245(4) 0.0775(8) Uani 1 1 d .
N1 N 0.6236(3) 0.5919(3) 1.0586(3) 0.0458(6) Uani 1 1 d .
N2 N 0.8970(5) 0.7392(4) 1.1823(6) 0.0764(11) Uani 1 1 d .
C1 C 0.1770(4) 0.7872(3) 0.7446(4) 0.0499(8) Uani 1 1 d .
C2 C 0.0501(4) 0.9101(4) 0.7758(5) 0.0571(9) Uani 1 1 d .
C3 C -0.0651(5) 0.9390(4) 0.7046(5) 0.0609(9) Uani 1 1 d .
C4 C -0.0545(4) 0.8423(4) 0.5988(4) 0.0575(9) Uani 1 1 d .
C5 C 0.0709(5) 0.7196(4) 0.5649(5) 0.0642(10) Uani 1 1 d .
C6 C 0.1866(5) 0.6912(4) 0.6349(5) 0.0577(9) Uani 1 1 d .
C7 C -0.2946(6) 0.9889(6) 0.5569(7) 0.0841(15) Uani 1 1 d .
C8 C 0.4180(7) 0.9246(5) 0.9050(7) 0.0769(13) Uani 1 1 d .
C9 C 0.7504(4) 0.5882(3) 0.9469(4) 0.0482(7) Uani 1 1 d .
C10 C 0.8413(4) 0.6369(4) 0.9809(5) 0.0530(8) Uani 1 1 d .
C11 C 0.8066(4) 0.6927(3) 1.1422(5) 0.0516(8) Uani 1 1 d .
C12 C 0.6747(4) 0.6988(4) 1.2591(5) 0.0522(8) Uani 1 1 d .
C13 C 0.5892(4) 0.6484(3) 1.2120(4) 0.0478(7) Uani 1 1 d .
H1N H 0.988(6) 0.725(5) 1.106(6) 0.090(16) Uiso 1 1 d .
H2N H 0.875(5) 0.769(5) 1.286(6) 0.084(16) Uiso 1 1 d .
H2 H 0.045(4) 0.971(4) 0.856(5) 0.070(12) Uiso 1 1 d .
H3 H -0.146(5) 1.026(4) 0.728(5) 0.081(13) Uiso 1 1 d .
H5 H 0.079(5) 0.652(5) 0.489(6) 0.087(14) Uiso 1 1 d .
H6 H 0.270(4) 0.613(4) 0.613(5) 0.056(10) Uiso 1 1 d .
H9 H 0.770(4) 0.550(3) 0.840(5) 0.054(10) Uiso 1 1 d .
H10 H 0.925(4) 0.628(4) 0.906(5) 0.064(12) Uiso 1 1 d .
H12 H 0.646(4) 0.731(4) 1.365(5) 0.054(10) Uiso 1 1 d .
H13 H 0.503(4) 0.648(3) 1.289(4) 0.054(10) Uiso 1 1 d .
H71 H -0.262(7) 1.077(7) 0.507(8) 0.16(3) Uiso 1 1 d .
H72 H -0.347(6) 0.995(6) 0.688(8) 0.13(2) Uiso 1 1 d .
H73 H -0.347(6) 0.984(5) 0.491(6) 0.093(16) Uiso 1 1 d .
H81 H 0.393(6) 1.019(6) 0.899(6) 0.107(17) Uiso 1 1 d .
H82 H 0.532(7) 0.870(6) 0.830(7) 0.12(2) Uiso 1 1 d .
H83 H 0.411(7) 0.891(6) 1.010(8) 0.13(2) Uiso 1 1 d .

loop_
_atom_site_aniso_label
_atom_site_aniso_U_11
_atom_site_aniso_U_22
_atom_site_aniso_U_33
_atom_site_aniso_U_23
_atom_site_aniso_U_13
_atom_site_aniso_U_12
Ni1 0.0438(4) 0.0462(4) 0.0407(4) 0.0017(3) -0.0110(3) -0.0221(3)
S1 0.0469(5) 0.0497(4) 0.0431(4) -0.0004(3) -0.0105(3) -0.0197(4)
S2 0.0531(5) 0.0629(5) 0.0415(4) 0.0038(4) -0.0099(4) -0.0268(4)
P1 0.0547(5) 0.0463(4) 0.0451(4) 0.0053(3) -0.0180(4) -0.0246(4)
O1 0.0819(18) 0.0519(14) 0.0665(16) 0.0130(11) -0.0352(14) -0.0370(13)
O2 0.0746(19) 0.088(2) 0.0734(18) -0.0015(15) -0.0420(15) -0.0241(16)
N1 0.0446(15) 0.0503(15) 0.0445(14) 0.0013(11) -0.0109(12) -0.0231(12)
N2 0.064(2) 0.094(3) 0.086(3) -0.016(2) -0.017(2) -0.047(2)
C1 0.056(2) 0.0459(18) 0.0485(18) 0.0033(14) -0.0201(16) -0.0195(15)
C2 0.061(2) 0.058(2) 0.053(2) -0.0032(16) -0.0198(18) -0.0227(18)
C3 0.058(2) 0.057(2) 0.058(2) -0.0012(17) -0.0193(19) -0.0138(18)
C4 0.064(2) 0.068(2) 0.0479(19) 0.0075(17) -0.0231(17) -0.0315(19)
C5 0.077(3) 0.060(2) 0.062(2) -0.0033(18) -0.033(2) -0.026(2)
C6 0.061(2) 0.048(2) 0.063(2) -0.0028(16) -0.0262(19) -0.0160(18)
C7 0.059(3) 0.110(4) 0.073(3) 0.016(3) -0.029(2) -0.022(3)
C8 0.100(4) 0.078(3) 0.084(3) 0.014(3) -0.036(3) -0.061(3)
C9 0.0482(19) 0.0509(18) 0.0460(18) 0.0009(14) -0.0121(15) -0.0225(15)
C10 0.0442(19) 0.058(2) 0.059(2) 0.0047(16) -0.0100(17) -0.0267(16)
C11 0.049(2) 0.0480(18) 0.064(2) 0.0034(15) -0.0231(17) -0.0224(15)
C12 0.059(2) 0.0501(18) 0.052(2) -0.0023(15) -0.0181(17) -0.0247(16)
C13 0.0460(19) 0.0516(18) 0.0463(18) 0.0014(14) -0.0096(15) -0.0236(15)

loop_
_atom_type_symbol
_atom_type_description
_atom_type_scat_dispersion_real
_atom_type_scat_dispersion_imag
_atom_type_scat_source
Ni Ni -3.0029 0.5091 'International Tables Vol C Tables 4.2.6.8 and 6.1.1.4'
S S 0.3331 0.5567 'International Tables Vol C Tables 4.2.6.8 and 6.1.1.4'
P P 0.2955 0.4335 'International Tables Vol C Tables 4.2.6.8 and 6.1.1.4'
O O 0.0492 0.0322 'International Tables Vol C Tables 4.2.6.8 and 6.1.1.4'
N N 0.0311 0.0180 'International Tables Vol C Tables 4.2.6.8 and 6.1.1.4'
C C 0.0181 0.0091 'International Tables Vol C Tables 4.2.6.8 and 6.1.1.4'
H H 0.0000 0.0000 'International Tables Vol C Tables 4.2.6.8 and 6.1.1.4'

loop_
_geom_angle_atom_site_label_1
_geom_angle_atom_site_label_2
_geom_angle_atom_site_label_3
_geom_angle
_geom_angle_site_symmetry_1
_geom_angle_site_symmetry_3
N1 Ni1 N1 179.999(1) . 2_667
N1 Ni1 S1 89.24(9) . 2_667
N1 Ni1 S1 90.75(9) 2_667 2_667
N1 Ni1 S1 90.76(9) . .
N1 Ni1 S1 89.24(9) 2_667 .
S1 Ni1 S1 180.0 2_667 .
N1 Ni1 S2 90.26(8) . 2_667
N1 Ni1 S2 89.74(8) 2_667 2_667
S1 Ni1 S2 81.88(3) 2_667 2_667
S1 Ni1 S2 98.12(3) . 2_667
N1 Ni1 S2 89.74(8) . .
N1 Ni1 S2 90.26(8) 2_667 .
S1 Ni1 S2 98.12(3) 2_667 .
S1 Ni1 S2 81.88(3) . .
S2 Ni1 S2 179.999(1) 2_667 .
P1 S1 Ni1 83.74(4) . .
P1 S2 Ni1 83.41(4) . .
O1 P1 C1 98.28(14) . .
O1 P1 S2 112.30(12) . .
C1 P1 S2 112.51(12) . .
O1 P1 S1 110.00(10) . .
C1 P1 S1 112.26(12) . .
S2 P1 S1 110.91(5) . .
C8 O1 P1 119.2(3) . .
C4 O2 C7 118.1(4) . .
C13 N1 C9 115.6(3) . .
C13 N1 Ni1 122.9(2) . .
C9 N1 Ni1 121.4(2) . .
C2 C1 C6 117.7(3) . .
C2 C1 P1 120.9(3) . .
C6 C1 P1 121.4(3) . .
C3 C2 C1 122.3(4) . .
C2 C3 C4 119.2(4) . .
O2 C4 C5 117.3(3) . .
O2 C4 C3 123.0(4) . .
C5 C4 C3 119.7(4) . .
C6 C5 C4 121.1(4) . .
C5 C6 C1 120.1(4) . .
N1 C9 C10 124.3(3) . .
C9 C10 C11 119.8(3) . .
N2 C11 C10 121.5(4) . .
N2 C11 C12 121.8(4) . .
C10 C11 C12 116.7(3) . .
C13 C12 C11 119.2(3) . .
N1 C13 C12 124.5(3) . .

loop_
_geom_bond_atom_site_label_1
_geom_bond_atom_site_label_2
_geom_bond_distance
_geom_bond_site_symmetry_2
Ni1 N1 2.103(3) .
Ni1 N1 2.103(3) 2_667
Ni1 S1 2.4923(12) 2_667
Ni1 S1 2.4923(12) .
Ni1 S2 2.5161(13) 2_667
Ni1 S2 2.5162(13) .
S1 P1 1.9997(14) .
S2 P1 1.9847(14) .
P1 O1 1.605(2) .
P1 C1 1.791(4) .
O1 C8 1.432(5) .
O2 C4 1.369(4) .
O2 C7 1.425(6) .
N1 C13 1.343(4) .
N1 C9 1.346(4) .
N2 C11 1.361(5) .
C1 C2 1.384(5) .
C1 C6 1.402(5) .
C2 C3 1.378(5) .
C3 C4 1.381(5) .
C4 C5 1.376(6) .
C5 C6 1.376(5) .
C9 C10 1.361(5) .
C10 C11 1.399(5) .
C11 C12 1.395(5) .
C12 C13 1.375(5) .
